data_4027513
loop_
_publ_author_name
'Kalyan Dhara'
'Ganesh Chandra Midya'
'Jyotirmayee Dash'

_publ_section_title
;
 A Diversity-Oriented Approach to Spirocyclic and Fused Hydantoins via
 Olefin Metathesis
;
_journal_name_full 'Journal of Organic Chemistry'
_journal_page_first 8071
_journal_page_last 8082
_journal_paper_doi 10.1021/jo301234r
_journal_volume 77
_journal_year 2012
_chemical_formula_moiety 'C32 H32 N4 O4'
_chemical_formula_sum 'C32 H32 N4 O4'
_chemical_formula_weight 536.62
_chemical_name_systematic
; 
 ? 
;
_space_group_IT_number 14
_symmetry_cell_setting monoclinic
_symmetry_space_group_name_Hall '-P 2yn'
_symmetry_space_group_name_H-M 'P 1 21/n 1'
_atom_sites_solution_hydrogens geom
_atom_sites_solution_primary direct
_atom_sites_solution_secondary difmap
_audit_creation_method SHELXL-97
_cell_angle_alpha 90.00
_cell_angle_beta 101.1480(10)
_cell_angle_gamma 90.00
_cell_formula_units_Z 2
_cell_length_a 9.9079(4)
_cell_length_b 7.3435(3)
_cell_length_c 18.4664(8)
_cell_measurement_reflns_used 7817
_cell_measurement_temperature 100(2)
_cell_measurement_theta_max 35.55
_cell_measurement_theta_min 2.18
_cell_volume 1318.24(9)
_computing_cell_refinement 'Bruker SMART'
_computing_data_collection 'Bruker SMART'
_computing_data_reduction 'Bruker SAINT'
_computing_molecular_graphics 'Bruker SHELXTL'
_computing_publication_material 'Bruker SHELXTL'
_computing_structure_refinement 'SHELXL-97 (Sheldrick, 1997)'
_computing_structure_solution 'SHELXS-97 (Sheldrick, 1990)'
_diffrn_ambient_temperature 100(2)
_diffrn_measured_fraction_theta_full 1.000
_diffrn_measured_fraction_theta_max 1.000
_diffrn_measurement_device_type 'CCD area detector'
_diffrn_measurement_method 'phi and omega scans'
_diffrn_radiation_monochromator graphite
_diffrn_radiation_source 'fine-focus sealed tube'
_diffrn_radiation_type MoK\a
_diffrn_radiation_wavelength 0.71073
_diffrn_reflns_av_R_equivalents 0.0252
_diffrn_reflns_av_sigmaI/netI 0.0178
_diffrn_reflns_limit_h_max 12
_diffrn_reflns_limit_h_min -12
_diffrn_reflns_limit_k_max 9
_diffrn_reflns_limit_k_min -9
_diffrn_reflns_limit_l_max 23
_diffrn_reflns_limit_l_min -23
_diffrn_reflns_number 13717
_diffrn_reflns_theta_full 27.00
_diffrn_reflns_theta_max 27.00
_diffrn_reflns_theta_min 2.18
_exptl_absorpt_coefficient_mu 0.090
_exptl_absorpt_correction_type none
_exptl_crystal_colour colourless
_exptl_crystal_density_diffrn 1.352
_exptl_crystal_description Needle
_exptl_crystal_F_000 568
_exptl_crystal_size_max 0.421
_exptl_crystal_size_mid 0.125
_exptl_crystal_size_min 0.089
_refine_diff_density_max 0.496
_refine_diff_density_min -0.243
_refine_diff_density_rms 0.045
_refine_ls_extinction_method none
_refine_ls_goodness_of_fit_ref 1.090
_refine_ls_hydrogen_treatment constr
_refine_ls_matrix_type full
_refine_ls_number_parameters 181
_refine_ls_number_reflns 2887
_refine_ls_number_restraints 0
_refine_ls_restrained_S_all 1.090
_refine_ls_R_factor_all 0.0436
_refine_ls_R_factor_gt 0.0388
_refine_ls_shift/su_max 0.001
_refine_ls_shift/su_mean 0.000
_refine_ls_structure_factor_coef Fsqd
_refine_ls_weighting_details 'calc w=1/[\s^2^(Fo^2^)+(0.0792P)^2^+0.3210P] where P=(Fo^2^+2Fc^2^)/3'
_refine_ls_weighting_scheme calc
_refine_ls_wR_factor_gt 0.1172
_refine_ls_wR_factor_ref 0.1230
_reflns_number_gt 2576
_reflns_number_total 2887
_reflns_threshold_expression >2sigma(I)
_cod_data_source_file jo301234r_si_001_3.cif
_cod_data_source_block 11
_cod_original_sg_symbol_Hall '-p 2yn'
_cod_original_sg_symbol_H-M 'P 1 21/n 1 '
_cod_database_code 4027513

loop_
_symmetry_equiv_pos_as_xyz
'x, y, z'
'-x+1/2, y+1/2, -z+1/2'
'-x, -y, -z'
'x-1/2, -y-1/2, z-1/2'

loop_
_atom_site_label
_atom_site_type_symbol
_atom_site_fract_x
_atom_site_fract_y
_atom_site_fract_z
_atom_site_U_iso_or_equiv
_atom_site_adp_type
_atom_site_occupancy
_atom_site_symmetry_multiplicity
_atom_site_calc_flag
_atom_site_refinement_flags
O1 O 0.29403(9) 0.37896(12) 0.95406(5) 0.0213(2) Uani 1 1 d .
O2 O 0.27648(9) 0.06275(13) 0.73896(5) 0.0250(2) Uani 1 1 d .
N1 N 0.24999(10) 0.20862(13) 0.84727(5) 0.0161(2) Uani 1 1 d .
N2 N 0.45872(10) 0.18995(14) 0.82085(5) 0.0171(2) Uani 1 1 d .
C1 C -0.04914(13) -0.26952(18) 0.94189(7) 0.0235(3) Uani 1 1 d .
H1 H -0.0830 -0.3695 0.9636 0.028 Uiso 1 1 calc R
C2 C 0.07875(14) -0.27779(17) 0.92222(7) 0.0236(3) Uani 1 1 d .
H2 H 0.1313 -0.3833 0.9312 0.028 Uiso 1 1 calc R
C3 C 0.12893(12) -0.12882(17) 0.88900(7) 0.0210(3) Uani 1 1 d .
H3 H 0.2145 -0.1360 0.8755 0.025 Uiso 1 1 calc R
C4 C 0.05264(12) 0.03029(16) 0.87584(6) 0.0171(3) Uani 1 1 d .
C5 C 0.10112(12) 0.19319(17) 0.83777(7) 0.0189(3) Uani 1 1 d .
H5A H 0.0624 0.1860 0.7854 0.023 Uiso 1 1 calc R
H5B H 0.0657 0.3029 0.8566 0.023 Uiso 1 1 calc R
C6 C 0.33105(12) 0.30478(15) 0.90247(6) 0.0157(3) Uani 1 1 d .
C7 C 0.47697(12) 0.29922(16) 0.88797(6) 0.0156(3) Uani 1 1 d .
C8 C 0.57312(12) 0.20588(16) 0.95325(7) 0.0175(3) Uani 1 1 d .
H8A H 0.6643 0.1947 0.9419 0.021 Uiso 1 1 calc R
H8B H 0.5802 0.2816 0.9969 0.021 Uiso 1 1 calc R
C9 C 0.52244(12) 0.02078(17) 0.96938(7) 0.0191(3) Uani 1 1 d .
H9 H 0.5224 -0.0704 0.9344 0.023 Uiso 1 1 calc R
C10 C -0.07556(12) 0.03766(18) 0.89662(7) 0.0210(3) Uani 1 1 d .
H10 H -0.1274 0.1439 0.8886 0.025 Uiso 1 1 calc R
C11 C -0.12648(13) -0.11069(19) 0.92896(7) 0.0240(3) Uani 1 1 d .
H11 H -0.2124 -0.1042 0.9420 0.029 Uiso 1 1 calc R
C12 C 0.53093(12) 0.48945(16) 0.87362(7) 0.0194(3) Uani 1 1 d .
H12A H 0.4557 0.5635 0.8478 0.023 Uiso 1 1 calc R
H12B H 0.5680 0.5481 0.9203 0.023 Uiso 1 1 calc R
C13 C 0.64146(13) 0.47559(19) 0.82805(7) 0.0238(3) Uani 1 1 d .
H13 H 0.7019 0.5729 0.8292 0.029 Uiso 1 1 calc R
C14 C 0.65754(13) 0.3337(2) 0.78668(7) 0.0249(3) Uani 1 1 d .
H14 H 0.7287 0.3370 0.7604 0.030 Uiso 1 1 calc R
C15 C 0.56811(13) 0.16783(19) 0.77955(7) 0.0224(3) Uani 1 1 d .
H15A H 0.5286 0.1470 0.7279 0.027 Uiso 1 1 calc R
H15B H 0.6233 0.0625 0.7979 0.027 Uiso 1 1 calc R
C16 C 0.32533(12) 0.14468(16) 0.79506(6) 0.0175(3) Uani 1 1 d .

loop_
_atom_site_aniso_label
_atom_site_aniso_U_11
_atom_site_aniso_U_22
_atom_site_aniso_U_33
_atom_site_aniso_U_23
_atom_site_aniso_U_13
_atom_site_aniso_U_12
O1 0.0207(4) 0.0243(5) 0.0187(4) -0.0038(4) 0.0034(3) 0.0042(3)
O2 0.0240(5) 0.0299(5) 0.0197(5) -0.0085(4) 0.0004(3) -0.0045(4)
N1 0.0136(5) 0.0179(5) 0.0157(5) -0.0003(4) 0.0001(4) 0.0002(4)
N2 0.0163(5) 0.0198(5) 0.0149(5) -0.0039(4) 0.0021(4) -0.0008(4)
C1 0.0256(6) 0.0229(6) 0.0209(6) 0.0018(5) 0.0020(5) -0.0037(5)
C2 0.0256(6) 0.0188(6) 0.0255(7) -0.0008(5) 0.0027(5) 0.0035(5)
C3 0.0182(6) 0.0212(6) 0.0238(6) -0.0025(5) 0.0049(5) 0.0017(5)
C4 0.0151(5) 0.0199(6) 0.0146(5) -0.0027(4) -0.0013(4) -0.0006(4)
C5 0.0130(5) 0.0204(6) 0.0216(6) 0.0014(5) -0.0010(4) 0.0012(4)
C6 0.0160(5) 0.0142(5) 0.0154(5) 0.0018(4) -0.0005(4) 0.0026(4)
C7 0.0170(6) 0.0162(6) 0.0126(5) -0.0010(4) 0.0006(4) 0.0004(4)
C8 0.0154(5) 0.0200(6) 0.0160(6) 0.0018(4) 0.0004(4) 0.0021(4)
C9 0.0173(5) 0.0201(6) 0.0188(6) 0.0012(4) 0.0002(4) 0.0036(4)
C10 0.0173(6) 0.0237(6) 0.0210(6) -0.0001(5) 0.0012(5) 0.0035(5)
C11 0.0175(6) 0.0311(7) 0.0236(6) 0.0008(5) 0.0043(5) 0.0005(5)
C12 0.0206(6) 0.0174(6) 0.0182(6) 0.0014(4) -0.0010(4) -0.0002(4)
C13 0.0206(6) 0.0270(7) 0.0227(6) 0.0065(5) 0.0012(5) -0.0058(5)
C14 0.0200(6) 0.0350(7) 0.0204(6) 0.0058(5) 0.0059(5) -0.0015(5)
C15 0.0210(6) 0.0283(7) 0.0185(6) -0.0034(5) 0.0051(5) 0.0007(5)
C16 0.0178(6) 0.0171(5) 0.0169(6) 0.0002(4) 0.0012(4) 0.0004(4)

loop_
_atom_type_symbol
_atom_type_description
_atom_type_scat_dispersion_real
_atom_type_scat_dispersion_imag
_atom_type_scat_source
C C 0.0033 0.0016 'International Tables Vol C Tables 4.2.6.8 and 6.1.1.4'
H H 0.0000 0.0000 'International Tables Vol C Tables 4.2.6.8 and 6.1.1.4'
N N 0.0061 0.0033 'International Tables Vol C Tables 4.2.6.8 and 6.1.1.4'
O O 0.0106 0.0060 'International Tables Vol C Tables 4.2.6.8 and 6.1.1.4'

loop_
_geom_angle_atom_site_label_1
_geom_angle_atom_site_label_2
_geom_angle_atom_site_label_3
_geom_angle
_geom_angle_site_symmetry_1
C6 N1 C16 111.72(10) .
C6 N1 C5 124.47(10) .
C16 N1 C5 123.37(10) .
C16 N2 C15 124.36(10) .
C16 N2 C7 112.68(10) .
C15 N2 C7 121.75(10) .
C2 C1 C11 119.56(12) .
C2 C1 H1 120.2 .
C11 C1 H1 120.2 .
C1 C2 C3 120.25(12) .
C1 C2 H2 119.9 .
C3 C2 H2 119.9 .
C4 C3 C2 120.67(11) .
C4 C3 H3 119.7 .
C2 C3 H3 119.7 .
C3 C4 C10 118.56(11) .
C3 C4 C5 122.44(11) .
C10 C4 C5 118.98(11) .
N1 C5 C4 114.27(9) .
N1 C5 H5A 108.7 .
C4 C5 H5A 108.7 .
N1 C5 H5B 108.7 .
C4 C5 H5B 108.7 .
H5A C5 H5B 107.6 .
O1 C6 N1 126.46(11) .
O1 C6 C7 126.29(11) .
N1 C6 C7 107.25(10) .
N2 C7 C6 101.45(9) .
N2 C7 C12 110.10(9) .
C6 C7 C12 112.34(9) .
N2 C7 C8 112.06(9) .
C6 C7 C8 109.77(9) .
C12 C7 C8 110.81(10) .
C9 C8 C7 112.19(10) .
C9 C8 H8A 109.2 .
C7 C8 H8A 109.2 .
C9 C8 H8B 109.2 .
C7 C8 H8B 109.2 .
H8A C8 H8B 107.9 .
C9 C9 C8 123.90(15) 3_657
C9 C9 H9 118.1 3_657
C8 C9 H9 118.1 .
C11 C10 C4 120.98(12) .
C11 C10 H10 119.5 .
C4 C10 H10 119.5 .
C10 C11 C1 119.98(12) .
C10 C11 H11 120.0 .
C1 C11 H11 120.0 .
C13 C12 C7 110.43(10) .
C13 C12 H12A 109.6 .
C7 C12 H12A 109.6 .
C13 C12 H12B 109.6 .
C7 C12 H12B 109.6 .
H12A C12 H12B 108.1 .
C14 C13 C12 123.94(12) .
C14 C13 H13 118.0 .
C12 C13 H13 118.0 .
C13 C14 C15 123.90(11) .
C13 C14 H14 118.1 .
C15 C14 H14 118.1 .
N2 C15 C14 110.64(11) .
N2 C15 H15A 109.5 .
C14 C15 H15A 109.5 .
N2 C15 H15B 109.5 .
C14 C15 H15B 109.5 .
H15A C15 H15B 108.1 .
O2 C16 N2 128.41(11) .
O2 C16 N1 124.90(11) .
N2 C16 N1 106.68(10) .

loop_
_geom_bond_atom_site_label_1
_geom_bond_atom_site_label_2
_geom_bond_distance
_geom_bond_site_symmetry_2
O1 C6 1.2141(15) .
O2 C16 1.2147(15) .
N1 C6 1.3660(15) .
N1 C16 1.4092(15) .
N1 C5 1.4557(15) .
N2 C16 1.3566(15) .
N2 C15 1.4500(15) .
N2 C7 1.4581(14) .
C1 C2 1.3853(19) .
C1 C11 1.3906(19) .
C1 H1 0.9300 .
C2 C3 1.3922(18) .
C2 H2 0.9300 .
C3 C4 1.3873(17) .
C3 H3 0.9300 .
C4 C10 1.3972(17) .
C4 C5 1.5121(17) .
C5 H5A 0.9700 .
C5 H5B 0.9700 .
C6 C7 1.5210(16) .
C7 C12 1.5370(16) .
C7 C8 1.5448(16) .
C8 C9 1.4988(17) .
C8 H8A 0.9700 .
C8 H8B 0.9700 .
C9 C9 1.328(2) 3_657
C9 H9 0.9300 .
C10 C11 1.3836(19) .
C10 H10 0.9300 .
C11 H11 0.9300 .
C12 C13 1.5081(18) .
C12 H12A 0.9700 .
C12 H12B 0.9700 .
C13 C14 1.320(2) .
C13 H13 0.9300 .
C14 C15 1.4971(19) .
C14 H14 0.9300 .
C15 H15A 0.9700 .
C15 H15B 0.9700 .
